data_7013245
loop_
_publ_author_name
'Vojt\<ech Kub\'i\<cek'
'Pavel Vojt\'i\<sek'
'Jakub Rudovsk\'y'
'Petr Hermann'
'Ivan Luke\<s'

_publ_section_title
;
 Complexes of divalent transition metal ions with
 bis(aminomethyl)phosphinic acid in aqueous solution and in the solid
 state
;
_journal_issue 20
_journal_name_full 'Dalton Trans.'
_journal_page_first 3927
_journal_page_last 3938
_journal_paper_doi 10.1039/b305844a
_journal_year 2003
_chemical_formula_moiety (Cu((H3NCH2)2P(O)OH)2(H2O)2Cl2)Cl2
_chemical_formula_sum 'C4 H24 Cl4 Cu N4 O6 P2'
_chemical_formula_weight 491.55
_chemical_name_common 'all-trans-(Cu(H2L-O)2(H2O)2Cl2)Cl2 (L = (H2NCH2)2P(O)OH )'
_chemical_name_systematic
;
all-trans-(Cu(H2L-O)2(H2O)2Cl2)Cl2 (L = (H2NCH2)2P(O)OH )
;
_space_group_IT_number 14
_symmetry_cell_setting monoclinic
_symmetry_Int_Tables_number 14
_symmetry_space_group_name_Hall '-P 2yn'
_symmetry_space_group_name_H-M 'P 1 21/n 1'
_atom_sites_solution_hydrogens geom
_atom_sites_solution_primary direct
_atom_sites_solution_secondary difmap
_audit_creation_method SHELXL-97
_cell_angle_alpha 90.00
_cell_angle_beta 104.2850(13)
_cell_angle_gamma 90.00
_cell_formula_units_Z 2
_cell_length_a 8.1620(2)
_cell_length_b 8.0250(2)
_cell_length_c 13.3400(3)
_cell_measurement_reflns_used 'all data (CCD)'
_cell_measurement_temperature 293(2)
_cell_measurement_theta_max 27.48
_cell_measurement_theta_min 3.15
_cell_volume 846.75(4)
_computing_cell_refinement 'COLLECT and DENZO'
_computing_data_collection 'COLLECT (Hooft, 1998) and DENZO (Otwinowski & Minor, 1997)'
_computing_data_reduction 'COLLECT and DENZO'
_computing_structure_refinement 'SHELXL-97 (Sheldrick, 1997)'
_computing_structure_solution 'SIR92 (Altomare et al., 1994)'
_diffrn_ambient_temperature 293(2)
_diffrn_detector_area_resol_mean 9.091
_diffrn_measured_fraction_theta_full 0.994
_diffrn_measured_fraction_theta_max 0.994
_diffrn_measurement_device_type 'Nonius KappaCCD area detector'
_diffrn_measurement_method '\f and \w scans to fill the Ewald sphere'
_diffrn_radiation_monochromator graphite
_diffrn_radiation_source 'fine-focus sealed tube'
_diffrn_radiation_type MoK\a
_diffrn_radiation_wavelength 0.71070
_diffrn_reflns_av_R_equivalents 0.0172
_diffrn_reflns_av_sigmaI/netI 0.0259
_diffrn_reflns_limit_h_max 10
_diffrn_reflns_limit_h_min 0
_diffrn_reflns_limit_k_max 10
_diffrn_reflns_limit_k_min 0
_diffrn_reflns_limit_l_max 16
_diffrn_reflns_limit_l_min -17
_diffrn_reflns_number 3718
_diffrn_reflns_theta_full 27.48
_diffrn_reflns_theta_max 27.48
_diffrn_reflns_theta_min 3.15
_exptl_absorpt_coefficient_mu 2.137
_exptl_crystal_colour 'pale blue'
_exptl_crystal_density_diffrn 1.928
_exptl_crystal_density_meas ?
_exptl_crystal_density_method 'not measured'
_exptl_crystal_description irregular
_exptl_crystal_F_000 502
_exptl_crystal_size_max 0.4mm
_exptl_crystal_size_mid 0.35mm
_exptl_crystal_size_min 0.2mm
_refine_diff_density_max 0.479
_refine_diff_density_min -0.604
_refine_diff_density_rms 0.071
_refine_ls_extinction_coef 0.067(2)
_refine_ls_extinction_expression Fc^*^=kFc[1+0.001xFc^2^\l^3^/sin(2\q)]^-1/4^
_refine_ls_extinction_method SHELXL
_refine_ls_goodness_of_fit_ref 1.055
_refine_ls_hydrogen_treatment mixed
_refine_ls_matrix_type full
_refine_ls_number_parameters 146
_refine_ls_number_reflns 1933
_refine_ls_number_restraints 0
_refine_ls_restrained_S_all 1.055
_refine_ls_R_factor_all 0.0225
_refine_ls_R_factor_gt 0.0208
_refine_ls_shift/su_max 0.001
_refine_ls_shift/su_mean 0.000
_refine_ls_structure_factor_coef Fsqd
_refine_ls_weighting_details 'calc w=1/[\s^2^(Fo^2^)+(0.0351P)^2^+0.3536P] where P=(Fo^2^+2Fc^2^)/3'
_refine_ls_weighting_scheme calc
_refine_ls_wR_factor_gt 0.0623
_refine_ls_wR_factor_ref 0.0636
_reflns_number_gt 1814
_reflns_number_total 1933
_reflns_threshold_expression >2sigma(I)
_cod_data_source_file b305844a.txt
_cod_data_source_block cu5end
_cod_depositor_comments
;
The following automatic conversions were performed:

'_exptl_crystal_density_meas' value '--' was changed to '?' - the
value is perceived as not measured.

Automatic conversion script
Id: cif_fix_values 3008 2015-01-20 13:52:24Z robertas 
;
_cod_original_sg_symbol_H-M P2(1)/n
_cod_database_code 7013245

loop_
_symmetry_equiv_pos_as_xyz
'x, y, z'
'-x+1/2, y+1/2, -z+1/2'
'-x, -y, -z'
'x-1/2, -y-1/2, z-1/2'

loop_
_atom_site_label
_atom_site_type_symbol
_atom_site_fract_x
_atom_site_fract_y
_atom_site_fract_z
_atom_site_U_iso_or_equiv
_atom_site_adp_type
_atom_site_occupancy
_atom_site_symmetry_multiplicity
_atom_site_calc_flag
_atom_site_refinement_flags
_atom_site_disorder_assembly
_atom_site_disorder_group
Cu Cu 0.0000 0.0000 0.0000 0.00944(11) Uani 1 2 d S . .
Cl1 Cl -0.22875(4) 0.01436(4) 0.07639(3) 0.01387(12) Uani 1 1 d . . .
O3W O 0.02721(13) 0.29534(14) 0.01154(8) 0.0161(2) Uani 1 1 d . . .
H2W H 0.091(3) 0.344(3) -0.0279(17) 0.049(6) Uiso 1 1 d . . .
H1W H 0.040(3) 0.354(3) 0.0696(18) 0.052(7) Uiso 1 1 d . . .
P P 0.32350(5) -0.01045(4) 0.20472(3) 0.00820(12) Uani 1 1 d . . .
O1 O 0.14572(11) -0.04101(13) 0.13944(7) 0.0114(2) Uani 1 1 d . . .
O2 O 0.34018(14) 0.01146(11) 0.31837(8) 0.0131(2) Uani 1 1 d . . .
C1 C 0.41130(17) 0.17326(17) 0.15629(10) 0.0121(3) Uani 1 1 d . . .
H11 H 0.549(2) -0.151(2) 0.1744(12) 0.016(4) Uiso 1 1 d . . .
H12 H 0.471(2) -0.259(2) 0.2457(13) 0.020(4) Uiso 1 1 d . . .
C2 C 0.45317(17) -0.18798(17) 0.18609(11) 0.0125(3) Uani 1 1 d . . .
H21 H 0.463(2) 0.143(2) 0.1032(13) 0.018(4) Uiso 1 1 d . . .
H22 H 0.317(2) 0.251(2) 0.1329(12) 0.017(4) Uiso 1 1 d . . .
N1 N 0.37053(15) -0.29204(15) 0.09541(9) 0.0127(2) Uani 1 1 d . . .
H11N H 0.327(3) -0.231(3) 0.0380(16) 0.035(5) Uiso 1 1 d . . .
H12N H 0.448(2) -0.364(2) 0.0792(13) 0.022(4) Uiso 1 1 d . . .
H13N H 0.286(2) -0.350(2) 0.1137(13) 0.020(4) Uiso 1 1 d . . .
N2 N 0.54184(15) 0.25795(15) 0.23859(9) 0.0130(2) Uani 1 1 d . . .
H21N H 0.621(3) 0.184(3) 0.2783(15) 0.034(5) Uiso 1 1 d . . .
H22N H 0.491(2) 0.312(2) 0.2865(14) 0.026(5) Uiso 1 1 d . . .
H23N H 0.598(2) 0.329(2) 0.2091(14) 0.026(5) Uiso 1 1 d . . .
Cl2 Cl 0.71197(5) 0.50978(4) 0.11162(3) 0.01343(12) Uani 1 1 d . . .

loop_
_atom_site_aniso_label
_atom_site_aniso_U_11
_atom_site_aniso_U_22
_atom_site_aniso_U_33
_atom_site_aniso_U_23
_atom_site_aniso_U_13
_atom_site_aniso_U_12
Cu 0.00571(16) 0.01373(16) 0.00884(16) 0.00131(7) 0.00171(10) 0.00087(7)
Cl1 0.00954(19) 0.0188(2) 0.01436(19) 0.00384(11) 0.00506(15) 0.00275(11)
O3W 0.0197(5) 0.0137(5) 0.0150(5) -0.0012(4) 0.0046(4) -0.0019(4)
P 0.0061(2) 0.00909(19) 0.0096(2) -0.00003(10) 0.00238(15) 0.00034(10)
O1 0.0078(5) 0.0145(4) 0.0114(4) 0.0008(4) 0.0015(4) -0.0007(4)
O2 0.0120(5) 0.0169(5) 0.0105(5) -0.0006(3) 0.0030(4) 0.0010(3)
C1 0.0107(6) 0.0118(6) 0.0136(6) -0.0001(5) 0.0023(5) -0.0016(5)
C2 0.0099(6) 0.0114(6) 0.0159(6) -0.0010(5) 0.0023(5) 0.0003(5)
N1 0.0130(6) 0.0116(5) 0.0139(5) -0.0017(4) 0.0041(4) 0.0017(5)
N2 0.0107(5) 0.0122(5) 0.0156(5) 0.0008(4) 0.0023(5) -0.0025(5)
Cl2 0.0109(2) 0.01395(19) 0.01587(19) -0.00184(10) 0.00403(14) -0.00111(10)

loop_
_atom_type_symbol
_atom_type_description
_atom_type_scat_dispersion_real
_atom_type_scat_dispersion_imag
_atom_type_scat_source
C C 0.0033 0.0016 'International Tables Vol C Tables 4.2.6.8 and 6.1.1.4'
H H 0.0000 0.0000 'International Tables Vol C Tables 4.2.6.8 and 6.1.1.4'
N N 0.0061 0.0033 'International Tables Vol C Tables 4.2.6.8 and 6.1.1.4'
O O 0.0106 0.0060 'International Tables Vol C Tables 4.2.6.8 and 6.1.1.4'
P P 0.1023 0.0942 'International Tables Vol C Tables 4.2.6.8 and 6.1.1.4'
Cl Cl 0.1484 0.1585 'International Tables Vol C Tables 4.2.6.8 and 6.1.1.4'
Cu Cu 0.3201 1.2651 'International Tables Vol C Tables 4.2.6.8 and 6.1.1.4'

loop_
_geom_angle_atom_site_label_1
_geom_angle_atom_site_label_2
_geom_angle_atom_site_label_3
_geom_angle
_geom_angle_site_symmetry_1
_geom_angle_site_symmetry_3
_geom_angle_publ_flag
O1 Cu O1 180.00(8) 3 . ?
O1 Cu Cl1 92.42(3) 3 . ?
O1 Cu Cl1 87.58(3) . . ?
O1 Cu Cl1 87.58(3) 3 3 ?
O1 Cu Cl1 92.42(3) . 3 ?
Cl1 Cu Cl1 180.00(2) . 3 ?
O1 Cu O3W 85.40(4) 3 . ?
O1 Cu O3W 94.60(4) . . ?
Cl1 Cu O3W 89.69(3) . . ?
Cl1 Cu O3W 90.31(3) 3 . ?
O1 Cu O3W 94.60(4) 3 3 ?
O1 Cu O3W 85.40(4) . 3 ?
Cl1 Cu O3W 90.31(3) . 3 ?
Cl1 Cu O3W 89.69(3) 3 3 ?
O3W Cu O3W 180.0 . 3 ?
Cu O3W H2W 116.4(15) . . ?
Cu O3W H1W 124.8(15) . . ?
H2W O3W H1W 108(2) . . ?
O2 P O1 115.79(6) . . ?
O2 P C1 108.52(6) . . ?
O1 P C1 109.32(6) . . ?
O2 P C2 108.53(6) . . ?
O1 P C2 107.45(6) . . ?
C1 P C2 106.87(7) . . ?
P O1 Cu 141.56(6) . . ?
N2 C1 P 112.27(9) . . ?
N2 C1 H21 107.3(10) . . ?
P C1 H21 110.2(10) . . ?
N2 C1 H22 107.8(10) . . ?
P C1 H22 106.3(10) . . ?
H21 C1 H22 113.0(14) . . ?
N1 C2 P 112.74(9) . . ?
N1 C2 H11 106.8(11) . . ?
P C2 H11 109.1(11) . . ?
N1 C2 H12 106.7(11) . . ?
P C2 H12 109.0(11) . . ?
H11 C2 H12 112.6(15) . . ?
C2 N1 H11N 113.0(13) . . ?
C2 N1 H12N 110.1(11) . . ?
H11N N1 H12N 106.6(16) . . ?
C2 N1 H13N 106.9(11) . . ?
H11N N1 H13N 109.9(17) . . ?
H12N N1 H13N 110.4(16) . . ?
C1 N2 H21N 113.3(12) . . ?
C1 N2 H22N 110.5(11) . . ?
H21N N2 H22N 105.3(15) . . ?
C1 N2 H23N 108.8(12) . . ?
H21N N2 H23N 107.4(17) . . ?
H22N N2 H23N 111.5(17) . . ?

loop_
_geom_bond_atom_site_label_1
_geom_bond_atom_site_label_2
_geom_bond_distance
_geom_bond_site_symmetry_2
_geom_bond_publ_flag
Cu O1 1.9727(9) 3 ?
Cu O1 1.9727(9) . ?
Cu Cl1 2.3402(4) . ?
Cu Cl1 2.3402(4) 3 ?
Cu O3W 2.3820(11) . ?
Cu O3W 2.3820(11) 3 ?
O3W H2W 0.91(2) . ?
O3W H1W 0.89(2) . ?
P O2 1.4986(11) . ?
P O1 1.5167(9) . ?
P C1 1.8256(14) . ?
P C2 1.8280(14) . ?
C1 N2 1.4917(17) . ?
C1 H21 0.944(17) . ?
C1 H22 0.984(18) . ?
C2 N1 1.4877(17) . ?
C2 H11 0.888(17) . ?
C2 H12 0.959(18) . ?
N1 H11N 0.90(2) . ?
N1 H12N 0.921(19) . ?
N1 H13N 0.911(19) . ?
N2 H21N 0.94(2) . ?
N2 H22N 0.95(2) . ?
N2 H23N 0.89(2) . ?
